data_8105547
loop_
_publ_author_name
'Li, Jingwei'
'Nie, Xingyu'
'Fan, Hao'
'Wu, Xuejiao'
'Li, Xiaonan'
'He, Jieli'

_publ_section_title
;
 Crystal structure of ethyl
 2-amino-4-(3,4-difluorophenyl)-5-oxo-4H,5H-pyrano[3,2-c]
 chromene-3-carboxylate, C21H15F2NO5
;
_journal_issue 1
_journal_name_full 'Zeitschrift f\"ur Kristallographie - New Crystal Structures'
_journal_page_first 77
_journal_page_last 78
_journal_paper_doi 10.1515/ncrs-2018-0182
_journal_volume 234
_journal_year 2018
_chemical_formula_moiety 'C21 H15 F2 N O5'
_chemical_formula_sum 'C21 H15 F2 N O5'
_chemical_formula_weight 399.34
_space_group_crystal_system triclinic
_space_group_IT_number 2
_space_group_name_Hall '-P 1'
_space_group_name_H-M_alt 'P -1'
_atom_sites_solution_hydrogens geom
_cell_angle_alpha 86.51(3)
_cell_angle_beta 84.31(3)
_cell_angle_gamma 81.06(3)
_cell_formula_units_Z 2
_cell_length_a 5.699(3)
_cell_length_b 9.629(4)
_cell_length_c 16.888(2)
_cell_measurement_reflns_used 641
_cell_measurement_temperature 296(2)
_cell_measurement_theta_max 21.17
_cell_measurement_theta_min 2.43
_cell_volume 910.0(6)
_computing_cell_refinement 'SAINT v7.60A (Bruker, 2009)'
_computing_data_collection 'Bruker SMART (Bruker Apex-II, 2008)'
_computing_data_reduction 'SAINT v7.60A (Bruker, 2009)'
_computing_molecular_graphics 'Olex2 (Dolomanov et al., 2009)'
_computing_publication_material 'Olex2 (Dolomanov et al., 2009)'
_computing_structure_refinement 'ShelXL (Sheldrick, 2015)'
_computing_structure_solution 'SHELXS-97 (Sheldrick, 2008)'
_diffrn_ambient_temperature 296.15
_diffrn_measured_fraction_theta_full 0.991
_diffrn_measured_fraction_theta_max 0.968
_diffrn_measurement_device_type 'Bruker APEX-II CCD'
_diffrn_measurement_method '\f and \w scans'
_diffrn_radiation_monochromator graphite
_diffrn_radiation_type MoK\a
_diffrn_radiation_wavelength 0.71073
_diffrn_reflns_av_R_equivalents 0.0317
_diffrn_reflns_av_unetI/netI 0.0886
_diffrn_reflns_Laue_measured_fraction_full 0.991
_diffrn_reflns_Laue_measured_fraction_max 0.968
_diffrn_reflns_limit_h_max 7
_diffrn_reflns_limit_h_min -7
_diffrn_reflns_limit_k_max 11
_diffrn_reflns_limit_k_min -12
_diffrn_reflns_limit_l_max 21
_diffrn_reflns_limit_l_min -18
_diffrn_reflns_number 5602
_diffrn_reflns_point_group_measured_fraction_full 0.991
_diffrn_reflns_point_group_measured_fraction_max 0.968
_diffrn_reflns_theta_full 25.242
_diffrn_reflns_theta_max 27.499
_diffrn_reflns_theta_min 1.213
_diffrn_standards_number 0
_exptl_absorpt_coefficient_mu 0.118
_exptl_absorpt_correction_T_max 0.9803
_exptl_absorpt_correction_T_min 0.9700
_exptl_absorpt_correction_type multi-scan
_exptl_absorpt_process_details SADABS
_exptl_crystal_density_diffrn 1.458
_exptl_crystal_density_meas .
_exptl_crystal_density_method 'not measured'
_exptl_crystal_description block
_exptl_crystal_F_000 412
_exptl_crystal_size_max 0.26
_exptl_crystal_size_mid 0.21
_exptl_crystal_size_min 0.17
_refine_diff_density_max 0.431
_refine_diff_density_min -0.382
_refine_diff_density_rms 0.128
_refine_ls_extinction_coef 0.058(8)
_refine_ls_extinction_expression Fc^*^=kFc[1+0.001xFc^2^\l^3^/sin(2\q)]^-1/4^
_refine_ls_extinction_method 'SHELXL-2016/6 (Sheldrick 2016)'
_refine_ls_goodness_of_fit_ref 0.891
_refine_ls_hydrogen_treatment constr
_refine_ls_matrix_type full
_refine_ls_number_parameters 284
_refine_ls_number_reflns 4062
_refine_ls_number_restraints 18
_refine_ls_restrained_S_all 0.938
_refine_ls_R_factor_all 0.1520
_refine_ls_R_factor_gt 0.0643
_refine_ls_shift/su_max 0.000
_refine_ls_shift/su_mean 0.000
_refine_ls_structure_factor_coef Fsqd
_refine_ls_weighting_details 'w=1/[\s^2^(Fo^2^)+(0.1185P)^2^] where P=(Fo^2^+2Fc^2^)/3'
_refine_ls_weighting_scheme calc
_refine_ls_wR_factor_gt 0.1619
_refine_ls_wR_factor_ref 0.2270
_reflns_Friedel_coverage 0.000
_reflns_Friedel_fraction_full .
_reflns_Friedel_fraction_max .
_reflns_number_gt 1708
_reflns_number_total 4062
_reflns_threshold_expression 'I > 2\s(I)'
_cod_data_source_file suppl_ncrs-2018-0182_suppl.cif
_cod_data_source_block a
_cod_original_cell_volume 909.9(7)
_cod_database_code 8105547
_shelx_space_group_comment
;
The symmetry employed for this shelxl refinement is uniquely defined
by the following loop, which should always be used as a source of
symmetry information in preference to the above space-group names.
They are only intended as comments.
;
_shelx_estimated_absorpt_t_max 0.980
_shelx_estimated_absorpt_t_min 0.970
_olex2_refinement_description
;
1. Fixed Uiso
 At 1.2 times of:
  All C(H) groups, All C(H,H) groups, All N(H,H) groups
 At 1.5 times of:
  All C(H,H,H) groups
2. Restrained distances
 C1-C2
 1.9 with sigma of 0.02
 O1-C2 = O1-C0AA
 1.4 with sigma of 0.01
 C2-C1 = C1AA-C0AA
 1.5 with sigma of 0.005
3. Rigid bond restraints
 C1, C2
 with sigma for 1-2 distances of 0.01 and sigma for 1-3 distances of 0.01
4. Uiso/Uaniso restraints and constraints
C1 \\sim C2: within 2A with sigma of 0.02 and sigma for terminal atoms of 0.04
Uanis(C1) \\sim Ueq: with sigma of 0.01 and sigma for terminal atoms of 0.02
5. Others
 Sof(C1AA)=Sof(H1AA)=Sof(H1AB)=Sof(H1AC)=Sof(C0AA)=Sof(H0AA)=Sof(H0AB)=1-FVAR(1)
 Sof(C1)=Sof(H1C)=Sof(H1D)=Sof(H1E)=Sof(C2)=Sof(H2A)=Sof(H2B)=FVAR(1)
6.a Ternary CH refined with riding coordinates:
 C7(H7)
6.b Secondary CH2 refined with riding coordinates:
 C2(H2A,H2B), C0AA(H0AA,H0AB)
6.c Aromatic/amide H refined with riding coordinates:
 C12(H12), C13(H13), C14(H14), C17(H17), C18(H18), C21(H21), C6(H6)
6.d X=CH2 refined with riding coordinates:
 N1(H1A,H1B)
6.e Idealised Me refined as rotating group:
 C1(H1C,H1D,H1E), C1AA(H1AA,H1AB,H1AC)
;

loop_
_space_group_symop_operation_xyz
'x, y, z'
'-x, -y, -z'

loop_
_atom_site_label
_atom_site_type_symbol
_atom_site_fract_x
_atom_site_fract_y
_atom_site_fract_z
_atom_site_U_iso_or_equiv
_atom_site_adp_type
_atom_site_occupancy
_atom_site_site_symmetry_order
_atom_site_calc_flag
_atom_site_refinement_flags_posn
_atom_site_refinement_flags_adp
_atom_site_refinement_flags_occupancy
_atom_site_disorder_assembly
_atom_site_disorder_group
O5 O 0.7686(4) 1.0148(2) 0.08040(13) 0.0589(7) Uani 1 1 d . . . . .
O3 O 0.1828(4) 1.0571(2) 0.24301(12) 0.0516(6) Uani 1 1 d . . . . .
O4 O 0.9584(4) 0.8472(3) 0.15395(14) 0.0675(7) Uani 1 1 d . . . . .
O1 O 0.5998(6) 0.7874(3) 0.43994(14) 0.0892(10) Uani 1 1 d D . . . .
F1 F 0.6127(5) 0.2774(2) 0.24229(16) 0.0991(9) Uani 1 1 d . . . . .
N1 N -0.0049(5) 1.0476(3) 0.36248(17) 0.0649(9) Uani 1 1 d . . . . .
H1A H -0.025053 1.020703 0.411854 0.078 Uiso 1 1 calc R . . . .
H1B H -0.114468 1.105358 0.341252 0.078 Uiso 1 1 calc R . . . .
F2 F 0.9569(5) 0.3639(2) 0.30888(17) 0.1086(10) Uani 1 1 d . . . . .
O2 O 0.2346(6) 0.8978(3) 0.47760(16) 0.1017(11) Uani 1 1 d . . . . .
C1 C 0.817(3) 0.6298(15) 0.5240(7) 0.122(5) Uani 0.555(15) 1 d D U P A 2
H1C H 0.809537 0.555318 0.489465 0.184 Uiso 0.555(15) 1 calc GR . P A 2
H1D H 0.834943 0.591167 0.577237 0.184 Uiso 0.555(15) 1 calc GR . P A 2
H1E H 0.950456 0.676570 0.505729 0.184 Uiso 0.555(15) 1 calc GR . P A 2
C2 C 0.589(2) 0.7344(18) 0.5236(5) 0.092(5) Uani 0.555(15) 1 d D U P A 2
H2A H 0.449081 0.688793 0.537739 0.110 Uiso 0.555(15) 1 calc R . P A 2
H2B H 0.588016 0.809288 0.559544 0.110 Uiso 0.555(15) 1 calc R . P A 2
C3 C 0.3942(9) 0.8676(4) 0.4250(2) 0.0716(12) Uani 1 1 d . . . . .
C4 C 0.3859(6) 0.9099(3) 0.34147(18) 0.0511(9) Uani 1 1 d . . . . .
C5 C 0.1956(6) 1.0000(3) 0.31898(18) 0.0497(8) Uani 1 1 d . . . . .
C7 C 0.5897(6) 0.8539(3) 0.28247(18) 0.0484(8) Uani 1 1 d . . . . .
H7 H 0.738944 0.864237 0.304188 0.058 Uiso 1 1 calc R . . . .
C8 C 0.5741(6) 0.9426(3) 0.20554(17) 0.0428(8) Uani 1 1 d . . . . .
C9 C 0.3809(6) 1.0354(3) 0.19060(18) 0.0434(8) Uani 1 1 d . . . . .
C10 C 0.3688(6) 1.1239(3) 0.11921(17) 0.0458(8) Uani 1 1 d . . . . .
C11 C 0.5706(6) 1.1115(3) 0.06592(19) 0.0510(8) Uani 1 1 d . . . . .
C12 C 0.5842(7) 1.1948(4) -0.0034(2) 0.0638(10) Uani 1 1 d . . . . .
H12 H 0.721583 1.185467 -0.038515 0.077 Uiso 1 1 calc R . . . .
C13 C 0.3896(9) 1.2913(4) -0.0189(2) 0.0760(12) Uani 1 1 d . . . . .
H13 H 0.395447 1.348936 -0.065095 0.091 Uiso 1 1 calc R . . . .
C14 C 0.1844(8) 1.3049(4) 0.0328(2) 0.0701(11) Uani 1 1 d . . . . .
H14 H 0.053065 1.370406 0.021033 0.084 Uiso 1 1 calc R . . . .
C15 C 0.7780(6) 0.9282(3) 0.14793(19) 0.0509(8) Uani 1 1 d . . . . .
C16 C 0.5951(6) 0.6988(3) 0.26863(17) 0.0438(8) Uani 1 1 d . . . . .
C17 C 0.4179(6) 0.6529(3) 0.23298(19) 0.0548(9) Uani 1 1 d . . . . .
H17 H 0.293280 0.717835 0.215319 0.066 Uiso 1 1 calc R . . . .
C18 C 0.4218(7) 0.5113(4) 0.2229(2) 0.0660(10) Uani 1 1 d . . . . .
H18 H 0.301166 0.480768 0.198420 0.079 Uiso 1 1 calc R . . . .
C19 C 0.6028(7) 0.4175(3) 0.2491(2) 0.0642(10) Uani 1 1 d . . . . .
C20 C 0.7792(7) 0.4612(3) 0.2839(2) 0.0618(10) Uani 1 1 d . . . . .
C21 C 0.7784(6) 0.6004(3) 0.29394(19) 0.0547(9) Uani 1 1 d . . . . .
H21 H 0.901584 0.629333 0.317909 0.066 Uiso 1 1 calc R . . . .
C6 C 0.1753(7) 1.2224(3) 0.10076(19) 0.0575(9) Uani 1 1 d . . . . .
H6 H 0.037056 1.232043 0.135469 0.069 Uiso 1 1 calc R . . . .
C1AA C 0.620(4) 0.6145(15) 0.5398(8) 0.121(7) Uani 0.445(15) 1 d D . P A 1
H1AA H 0.682089 0.550450 0.498761 0.182 Uiso 0.445(15) 1 calc GR . P A 1
H1AB H 0.449276 0.622289 0.546433 0.182 Uiso 0.445(15) 1 calc GR . P A 1
H1AC H 0.684027 0.579837 0.588966 0.182 Uiso 0.445(15) 1 calc GR . P A 1
C0AA C 0.690(3) 0.7559(17) 0.5170(8) 0.089(6) Uani 0.445(15) 1 d D . P A 1
H0AA H 0.615788 0.825040 0.554822 0.107 Uiso 0.445(15) 1 calc R . P A 1
H0AB H 0.861279 0.752224 0.513422 0.107 Uiso 0.445(15) 1 calc R . P A 1

loop_
_atom_site_aniso_label
_atom_site_aniso_U_11
_atom_site_aniso_U_22
_atom_site_aniso_U_33
_atom_site_aniso_U_23
_atom_site_aniso_U_13
_atom_site_aniso_U_12
O5 0.0566(16) 0.0631(14) 0.0540(14) 0.0051(11) 0.0032(11) -0.0078(12)
O3 0.0576(15) 0.0479(12) 0.0446(13) 0.0008(10) 0.0047(10) -0.0006(11)
O4 0.0529(16) 0.0786(16) 0.0648(16) 0.0010(13) -0.0017(12) 0.0053(14)
O1 0.137(3) 0.0786(18) 0.0409(15) 0.0016(13) -0.0184(16) 0.0246(18)
F1 0.120(2) 0.0464(12) 0.135(2) -0.0185(12) -0.0164(16) -0.0178(13)
N1 0.073(2) 0.0583(17) 0.0545(18) -0.0019(14) 0.0101(15) 0.0061(16)
F2 0.106(2) 0.0521(12) 0.167(3) -0.0008(14) -0.0434(18) 0.0104(13)
O2 0.145(3) 0.088(2) 0.0510(17) 0.0068(14) 0.0246(18) 0.023(2)
C1 0.128(9) 0.137(9) 0.099(7) 0.035(6) -0.041(7) -0.008(8)
C2 0.155(12) 0.085(8) 0.032(5) 0.019(4) -0.019(6) -0.010(7)
C3 0.114(4) 0.047(2) 0.046(2) -0.0012(17) 0.001(2) 0.004(2)
C4 0.071(2) 0.0383(16) 0.0410(19) -0.0059(13) 0.0010(16) -0.0009(16)
C5 0.068(2) 0.0387(16) 0.0402(18) -0.0056(14) 0.0079(16) -0.0064(16)
C7 0.058(2) 0.0430(16) 0.0443(18) -0.0020(14) -0.0096(15) -0.0044(15)
C8 0.052(2) 0.0351(15) 0.0405(17) -0.0036(13) -0.0043(15) -0.0045(14)
C9 0.051(2) 0.0375(15) 0.0418(18) -0.0052(13) 0.0007(15) -0.0075(15)
C10 0.062(2) 0.0357(15) 0.0401(18) 0.0008(13) -0.0038(16) -0.0089(15)
C11 0.060(2) 0.0492(18) 0.0445(19) 0.0017(14) -0.0065(17) -0.0102(17)
C12 0.077(3) 0.065(2) 0.048(2) 0.0088(17) 0.0015(18) -0.018(2)
C13 0.108(4) 0.060(2) 0.058(2) 0.0127(18) -0.007(2) -0.011(2)
C14 0.089(3) 0.052(2) 0.065(3) 0.0095(18) -0.015(2) 0.004(2)
C15 0.056(2) 0.0495(18) 0.046(2) -0.0029(15) -0.0042(17) -0.0065(17)
C16 0.053(2) 0.0392(16) 0.0381(17) -0.0017(13) -0.0021(14) -0.0036(15)
C17 0.056(2) 0.055(2) 0.052(2) 0.0001(16) -0.0120(17) -0.0040(17)
C18 0.070(3) 0.059(2) 0.074(3) -0.0133(19) -0.014(2) -0.018(2)
C19 0.076(3) 0.0371(18) 0.080(3) -0.0095(17) -0.004(2) -0.0101(19)
C20 0.060(2) 0.0424(19) 0.079(3) 0.0026(17) -0.012(2) 0.0073(17)
C21 0.058(2) 0.0478(18) 0.059(2) -0.0029(15) -0.0128(17) -0.0031(16)
C6 0.071(3) 0.0445(17) 0.054(2) 0.0011(15) -0.0025(17) -0.0010(17)
C1AA 0.159(19) 0.123(11) 0.086(9) 0.039(8) -0.024(10) -0.046(11)
C0AA 0.096(11) 0.096(11) 0.069(9) 0.003(7) 0.002(7) -0.003(10)

loop_
_atom_type_symbol
_atom_type_description
_atom_type_scat_dispersion_real
_atom_type_scat_dispersion_imag
_atom_type_scat_source
C C 0.0033 0.0016 'International Tables Vol C Tables 4.2.6.8 and 6.1.1.4'
H H 0.0000 0.0000 'International Tables Vol C Tables 4.2.6.8 and 6.1.1.4'
F F 0.0171 0.0103 'International Tables Vol C Tables 4.2.6.8 and 6.1.1.4'
N N 0.0061 0.0033 'International Tables Vol C Tables 4.2.6.8 and 6.1.1.4'
O O 0.0106 0.0060 'International Tables Vol C Tables 4.2.6.8 and 6.1.1.4'

loop_
_geom_angle_atom_site_label_1
_geom_angle_atom_site_label_2
_geom_angle_atom_site_label_3
_geom_angle
_geom_angle_site_symmetry_1
_geom_angle_site_symmetry_3
C15 O5 C11 122.4(3) . .
C9 O3 C5 118.4(2) . .
C3 O1 C2 110.2(5) . .
C3 O1 C0AA 126.4(9) . .
H1A N1 H1B 120.0 . .
C5 N1 H1A 120.0 . .
C5 N1 H1B 120.0 . .
H1C C1 H1D 109.5 . .
H1C C1 H1E 109.5 . .
H1D C1 H1E 109.5 . .
C2 C1 H1C 109.5 . .
C2 C1 H1D 109.5 . .
C2 C1 H1E 109.5 . .
O1 C2 C1 101.5(7) . .
O1 C2 H2A 111.5 . .
O1 C2 H2B 111.5 . .
C1 C2 H2A 111.5 . .
C1 C2 H2B 111.5 . .
H2A C2 H2B 109.3 . .
O1 C3 C4 112.4(3) . .
O2 C3 O1 121.9(3) . .
O2 C3 C4 125.7(4) . .
C3 C4 C7 119.4(3) . .
C5 C4 C3 118.6(3) . .
C5 C4 C7 122.0(3) . .
N1 C5 O3 108.6(3) . .
N1 C5 C4 128.6(3) . .
C4 C5 O3 122.8(3) . .
C4 C7 H7 107.9 . .
C4 C7 C8 109.0(3) . .
C4 C7 C16 112.3(3) . .
C8 C7 H7 107.9 . .
C8 C7 C16 111.6(2) . .
C16 C7 H7 107.9 . .
C9 C8 C7 122.5(3) . .
C9 C8 C15 119.5(3) . .
C15 C8 C7 118.0(3) . .
O3 C9 C10 114.3(3) . .
C8 C9 O3 122.9(3) . .
C8 C9 C10 122.8(3) . .
C11 C10 C9 116.6(3) . .
C11 C10 C6 117.9(3) . .
C6 C10 C9 125.4(3) . .
O5 C11 C10 120.8(3) . .
O5 C11 C12 117.1(3) . .
C12 C11 C10 122.1(3) . .
C11 C12 H12 121.0 . .
C13 C12 C11 118.0(4) . .
C13 C12 H12 121.0 . .
C12 C13 H13 119.4 . .
C12 C13 C14 121.2(3) . .
C14 C13 H13 119.4 . .
C13 C14 H14 120.1 . .
C6 C14 C13 119.8(4) . .
C6 C14 H14 120.1 . .
O5 C15 C8 117.8(3) . .
O4 C15 O5 116.7(3) . .
O4 C15 C8 125.5(3) . .
C17 C16 C7 121.4(3) . .
C17 C16 C21 118.5(3) . .
C21 C16 C7 120.1(3) . .
C16 C17 H17 119.7 . .
C16 C17 C18 120.7(3) . .
C18 C17 H17 119.7 . .
C17 C18 H18 120.3 . .
C19 C18 C17 119.4(3) . .
C19 C18 H18 120.3 . .
C18 C19 F1 121.8(3) . .
C20 C19 F1 117.6(3) . .
C20 C19 C18 120.6(3) . .
F2 C20 C21 120.6(3) . .
C19 C20 F2 118.6(3) . .
C19 C20 C21 120.8(3) . .
C16 C21 H21 120.0 . .
C20 C21 C16 120.1(3) . .
C20 C21 H21 120.0 . .
C10 C6 H6 119.5 . .
C14 C6 C10 121.0(3) . .
C14 C6 H6 119.5 . .
H1AA C1AA H1AB 109.5 . .
H1AA C1AA H1AC 109.5 . .
H1AB C1AA H1AC 109.5 . .
C0AA C1AA H1AA 109.5 . .
C0AA C1AA H1AB 109.5 . .
C0AA C1AA H1AC 109.5 . .
O1 C0AA C1AA 102.8(9) . .
O1 C0AA H0AA 111.2 . .
O1 C0AA H0AB 111.2 . .
C1AA C0AA H0AA 111.2 . .
C1AA C0AA H0AB 111.2 . .
H0AA C0AA H0AB 109.1 . .

loop_
_geom_bond_atom_site_label_1
_geom_bond_atom_site_label_2
_geom_bond_distance
_geom_bond_site_symmetry_2
O5 C11 1.378(4) .
O5 C15 1.372(4) .
O3 C5 1.369(4) .
O3 C9 1.361(4) .
O4 C15 1.199(4) .
O1 C2 1.471(7) .
O1 C3 1.336(5) .
O1 C0AA 1.443(9) .
F1 C19 1.353(4) .
N1 H1A 0.8600 .
N1 H1B 0.8600 .
N1 C5 1.329(4) .
F2 C20 1.350(4) .
O2 C3 1.220(5) .
C1 H1C 0.9600 .
C1 H1D 0.9600 .
C1 H1E 0.9600 .
C1 C2 1.517(5) .
C2 H2A 0.9700 .
C2 H2B 0.9700 .
C3 C4 1.448(5) .
C4 C5 1.351(4) .
C4 C7 1.508(4) .
C7 H7 0.9800 .
C7 C8 1.513(4) .
C7 C16 1.521(4) .
C8 C9 1.340(4) .
C8 C15 1.435(4) .
C9 C10 1.434(4) .
C10 C11 1.382(5) .
C10 C6 1.386(4) .
C11 C12 1.381(4) .
C12 H12 0.9300 .
C12 C13 1.368(5) .
C13 H13 0.9300 .
C13 C14 1.382(5) .
C14 H14 0.9300 .
C14 C6 1.357(4) .
C16 C17 1.367(4) .
C16 C21 1.379(4) .
C17 H17 0.9300 .
C17 C18 1.381(4) .
C18 H18 0.9300 .
C18 C19 1.352(5) .
C19 C20 1.346(5) .
C20 C21 1.361(4) .
C21 H21 0.9300 .
C6 H6 0.9300 .
C1AA H1AA 0.9600 .
C1AA H1AB 0.9600 .
C1AA H1AC 0.9600 .
C1AA C0AA 1.494(5) .
C0AA H0AA 0.9700 .
C0AA H0AB 0.9700 .

loop_
_geom_torsion_atom_site_label_1
_geom_torsion_atom_site_label_2
_geom_torsion_atom_site_label_3
_geom_torsion_atom_site_label_4
_geom_torsion
_geom_torsion_site_symmetry_1
_geom_torsion_site_symmetry_2
_geom_torsion_site_symmetry_3
_geom_torsion_site_symmetry_4
O5 C11 C12 C13 180.0(3) . . . .
O3 C9 C10 C11 176.5(3) . . . .
O3 C9 C10 C6 -1.6(4) . . . .
O1 C3 C4 C5 -175.0(3) . . . .
O1 C3 C4 C7 4.2(5) . . . .
F1 C19 C20 F2 1.0(6) . . . .
F1 C19 C20 C21 -178.9(3) . . . .
F2 C20 C21 C16 -179.6(3) . . . .
O2 C3 C4 C5 5.9(6) . . . .
O2 C3 C4 C7 -174.8(4) . . . .
C2 O1 C3 O2 5.5(10) . . . .
C2 O1 C3 C4 -173.6(9) . . . .
C3 O1 C2 C1 171.2(12) . . . .
C3 O1 C0AA C1AA 98.0(18) . . . .
C3 C4 C5 O3 173.1(3) . . . .
C3 C4 C5 N1 -7.4(5) . . . .
C3 C4 C7 C8 -164.2(3) . . . .
C3 C4 C7 C16 71.7(4) . . . .
C4 C7 C8 C9 -12.1(4) . . . .
C4 C7 C8 C15 166.2(3) . . . .
C4 C7 C16 C17 66.0(4) . . . .
C4 C7 C16 C21 -112.3(3) . . . .
C5 O3 C9 C8 11.3(4) . . . .
C5 O3 C9 C10 -166.5(2) . . . .
C5 C4 C7 C8 15.1(4) . . . .
C5 C4 C7 C16 -109.1(3) . . . .
C7 C4 C5 O3 -6.1(5) . . . .
C7 C4 C5 N1 173.3(3) . . . .
C7 C8 C9 O3 -0.3(4) . . . .
C7 C8 C9 C10 177.4(3) . . . .
C7 C8 C15 O5 -176.2(2) . . . .
C7 C8 C15 O4 3.2(5) . . . .
C7 C16 C17 C18 -178.1(3) . . . .
C7 C16 C21 C20 177.9(3) . . . .
C8 C7 C16 C17 -56.7(4) . . . .
C8 C7 C16 C21 125.0(3) . . . .
C8 C9 C10 C11 -1.3(4) . . . .
C8 C9 C10 C6 -179.4(3) . . . .
C9 O3 C5 N1 172.4(2) . . . .
C9 O3 C5 C4 -8.0(4) . . . .
C9 C8 C15 O5 2.2(4) . . . .
C9 C8 C15 O4 -178.4(3) . . . .
C9 C10 C11 O5 2.2(4) . . . .
C9 C10 C11 C12 -177.4(3) . . . .
C9 C10 C6 C14 177.6(3) . . . .
C10 C11 C12 C13 -0.3(5) . . . .
C11 O5 C15 O4 179.3(3) . . . .
C11 O5 C15 C8 -1.3(4) . . . .
C11 C10 C6 C14 -0.5(5) . . . .
C11 C12 C13 C14 -0.5(6) . . . .
C12 C13 C14 C6 0.7(6) . . . .
C13 C14 C6 C10 -0.2(5) . . . .
C15 O5 C11 C10 -1.0(4) . . . .
C15 O5 C11 C12 178.7(3) . . . .
C15 C8 C9 O3 -178.6(3) . . . .
C15 C8 C9 C10 -0.9(4) . . . .
C16 C7 C8 C9 112.5(3) . . . .
C16 C7 C8 C15 -69.2(4) . . . .
C16 C17 C18 C19 0.3(5) . . . .
C17 C16 C21 C20 -0.6(5) . . . .
C17 C18 C19 F1 178.6(3) . . . .
C17 C18 C19 C20 -0.7(6) . . . .
C18 C19 C20 F2 -179.8(3) . . . .
C18 C19 C20 C21 0.4(6) . . . .
C19 C20 C21 C16 0.2(6) . . . .
C21 C16 C17 C18 0.3(5) . . . .
C6 C10 C11 O5 -179.5(3) . . . .
C6 C10 C11 C12 0.8(5) . . . .
C0AA O1 C3 O2 -16.7(9) . . . .
C0AA O1 C3 C4 164.2(7) . . . .
